data_1100657
loop_
_publ_author_name
'Kitoh, Soh-ichi'
'Senda, Hitoshi'
'Kunimoto, Ko-Ki'

_publ_section_title
;
 Crystal Structures of Chiral and Racemic
 4-Methyl-5-phenyl-1,3-oxazolidine-2-thione
;
_journal_name_full
;
 Analytical Sciences: X-ray Structure Analysis Online
;
_journal_page_first x15
_journal_page_last x16
_journal_paper_doi 10.2116/analscix.19.x15
_journal_volume 19
_journal_year 2003
_chemical_formula_moiety 'C10 H11 N O S '
_chemical_formula_sum 'C10 H11 N O S'
_chemical_formula_weight 193.26
_chemical_melting_point ?
_space_group_IT_number 15
_symmetry_cell_setting monoclinic
_symmetry_Int_Tables_number 15
_symmetry_space_group_name_Hall '-C 2yc'
_symmetry_space_group_name_H-M 'C 1 2/c 1'
_cell_angle_alpha 90
_cell_angle_beta 99.433(1)
_cell_angle_gamma 90
_cell_formula_units_Z 8
_cell_length_a 27.238(4)
_cell_length_b 6.0517(8)
_cell_length_c 11.726(3)
_cell_measurement_temperature 123.2
_cell_volume 1906.7(6)
_diffrn_measured_fraction_theta_full 0.9575
_diffrn_measured_fraction_theta_max 0.9575
_diffrn_measurement_device_type 'Rigaku/MSC Mercury CCD'
_diffrn_measurement_method \w
_diffrn_radiation_type 'Mo K\a'
_diffrn_radiation_wavelength 0.7107
_diffrn_reflns_av_R_equivalents 0.022
_diffrn_reflns_limit_h_max 35
_diffrn_reflns_limit_h_min -32
_diffrn_reflns_limit_k_max 7
_diffrn_reflns_limit_k_min -7
_diffrn_reflns_limit_l_max 13
_diffrn_reflns_limit_l_min -15
_diffrn_reflns_number 8854
_diffrn_reflns_theta_full 27.48
_diffrn_reflns_theta_max 27.48
_exptl_absorpt_coefficient_mu 0.296
_exptl_absorpt_correction_type none
_exptl_crystal_colour Colorless
_exptl_crystal_density_diffrn 1.346
_exptl_crystal_density_method 'not measured'
_exptl_crystal_description Prism
_exptl_crystal_size_max 0.180
_exptl_crystal_size_mid 0.130
_exptl_crystal_size_min 0.110
_refine_diff_density_max 0.27
_refine_diff_density_min -0.15
_refine_ls_extinction_method none
_refine_ls_goodness_of_fit_ref 0.930
_refine_ls_hydrogen_treatment refall
_refine_ls_number_parameters 162
_refine_ls_number_reflns 1765
_refine_ls_R_factor_gt 0.0279
_refine_ls_shift/su_max 0.0009
_refine_ls_structure_factor_coef F
_refine_ls_weighting_details 'w = 1/[\s^2^(Fo) + 0.00063|Fo|^2^]'
_refine_ls_weighting_scheme calc
_refine_ls_wR_factor_ref 0.0341
_reflns_number_gt 1657
_reflns_number_total 2096
_reflns_threshold_expression F^2^>2.0\s(F^2^)
_cod_original_formula_sum 'C10 H11 N O S '
_cod_database_code 1100657

loop_
_symmetry_equiv_pos_as_xyz
x,y,z
-x,y,1/2-z
-x,-y,-z
x,-y,1/2+z
1/2+x,1/2+y,z
1/2-x,1/2+y,1/2-z
1/2-x,1/2-y,-z
1/2+x,1/2-y,1/2+z

loop_
_atom_site_label
_atom_site_type_symbol
_atom_site_fract_x
_atom_site_fract_y
_atom_site_fract_z
_atom_site_U_iso_or_equiv
_atom_site_adp_type
_atom_site_occupancy
_atom_site_calc_flag
_atom_site_refinement_flags
_atom_site_disorder_assembly
_atom_site_disorder_group
S(1) S 0.47541(1) 0.19665(6) 0.06028(3) 0.02594(9) Uani 1.00 d . . .
O(1) O 0.42012(3) 0.3229(2) 0.21174(8) 0.0236(2) Uani 1.00 d . . .
N(1) N 0.45340(4) 0.6025(2) 0.1329(1) 0.0230(3) Uani 1.00 d . . .
C(1) C 0.44953(4) 0.3849(2) 0.1354(1) 0.0215(3) Uani 1.00 d . . .
C(2) C 0.41972(5) 0.7130(2) 0.2008(1) 0.0214(3) Uani 1.00 d . . .
C(3) C 0.41173(5) 0.5176(2) 0.2803(1) 0.0217(3) Uani 1.00 d . . .
C(4) C 0.37326(5) 0.7964(3) 0.1230(1) 0.0258(3) Uani 1.00 d . . .
C(5) C 0.36193(5) 0.4990(2) 0.3200(1) 0.0207(3) Uani 1.00 d . . .
C(6) C 0.34871(5) 0.6625(2) 0.3932(1) 0.0253(3) Uani 1.00 d . . .
C(7) C 0.30426(5) 0.6459(3) 0.4361(1) 0.0292(4) Uani 1.00 d . . .
C(8) C 0.27307(5) 0.4668(3) 0.4074(1) 0.0269(3) Uani 1.00 d . . .
C(9) C 0.28574(5) 0.3056(3) 0.3341(1) 0.0279(3) Uani 1.00 d . . .
C(10) C 0.33011(5) 0.3219(2) 0.2902(1) 0.0258(3) Uani 1.00 d . . .
H(1) H 0.4686(6) 0.666(3) 0.084(2) 0.033(5) Uiso 1.00 d . . .
H(2) H 0.4363(5) 0.831(3) 0.245(1) 0.026(3) Uiso 1.00 d . . .
H(3) H 0.4370(6) 0.522(3) 0.347(1) 0.026(4) Uiso 1.00 d . . .
H(4) H 0.3571(6) 0.676(3) 0.080(2) 0.031(4) Uiso 1.00 d . . .
H(5) H 0.3823(6) 0.904(3) 0.071(2) 0.031(5) Uiso 1.00 d . . .
H(6) H 0.3514(6) 0.861(3) 0.169(2) 0.031(4) Uiso 1.00 d . . .
H(7) H 0.3701(6) 0.785(3) 0.414(1) 0.030(4) Uiso 1.00 d . . .
H(8) H 0.2952(6) 0.758(3) 0.485(2) 0.035(5) Uiso 1.00 d . . .
H(9) H 0.2430(6) 0.455(3) 0.438(2) 0.032(4) Uiso 1.00 d . . .
H(10) H 0.2642(7) 0.183(3) 0.314(2) 0.033(5) Uiso 1.00 d . . .
H(11) H 0.3386(7) 0.211(4) 0.239(2) 0.031(5) Uiso 1.00 d . . .

loop_
_atom_type_symbol
_atom_type_description
_atom_type_scat_dispersion_real
_atom_type_scat_dispersion_imag
_atom_type_scat_source
C C 0.003 0.002
;International Tables for Crystallography
(1992, Vol. C, Tables 4.2.6.8 and 6.1.1.1)
;
H H 0.000 0.000
;International Tables for Crystallography
(1992, Vol. C, Table 6.1.1.2)
;
N N 0.006 0.003
;International Tables for Crystallography
(1992, Vol. C, Tables 4.2.6.8 and 6.1.1.1)
;
O O 0.011 0.006
;International Tables for Crystallography
(1992, Vol. C, Tables 4.2.6.8 and 6.1.1.1)
;
S S 0.125 0.123
;International Tables for Crystallography
(1992, Vol. C, Tables 4.2.6.8 and 6.1.1.1)
;
